data_4307842
loop_
_publ_author_name
'Yanfei Qi'
'Yangguang Li'
'Chao Qin'
'Enbo Wang'
'Hua Jin'
'Dongrong Xiao'
'Xinglong Wang'
'Song Chang'

_publ_section_title
;
From Chain to Network: Design and Analysis of Novel Organic-Inorganic
Assemblies from Organically Functionalized Zinc-Substituted
Polyoxovanadates and Zinc Organoamine Subunits
;
_journal_name_full 'Inorganic Chemistry'
_journal_page_first 3217
_journal_page_last 3230
_journal_paper_doi 10.1021/ic062338l
_journal_volume 46
_journal_year 2007
_chemical_formula_sum 'C18 H50 As8 N10 O45 V12 Zn4'
_chemical_formula_weight 2598.80
_chemical_name_systematic
; 
 ? 
;
_space_group_IT_number 14
_symmetry_cell_setting monoclinic
_symmetry_space_group_name_Hall '-P 2yn'
_symmetry_space_group_name_H-M 'P 1 21/n 1'
_atom_sites_solution_hydrogens geom
_atom_sites_solution_primary direct
_atom_sites_solution_secondary difmap
_audit_creation_method SHELXL-97
_cell_angle_alpha 90.00
_cell_angle_beta 101.16(3)
_cell_angle_gamma 90.00
_cell_formula_units_Z 4
_cell_length_a 15.037(3)
_cell_length_b 15.974(3)
_cell_length_c 31.224(6)
_cell_measurement_reflns_used 53010
_cell_measurement_temperature 293(2)
_cell_measurement_theta_max 25.00
_cell_measurement_theta_min 3.00
_cell_volume 7358(3)
_computing_cell_refinement 'RAPID AUTO'
_computing_data_collection 'RAPID AUTO'
_computing_data_reduction 'RAPID AUTO'
_computing_molecular_graphics 'Bruker SHELXTL'
_computing_publication_material 'Bruker SHELXTL'
_computing_structure_refinement 'SHELXL-97 (Sheldrick, 1997)'
_computing_structure_solution 'SHELXS-97 (Sheldrick, 1990)'
_diffrn_ambient_temperature 293(2)
_diffrn_detector_area_resol_mean '100x100 microns'
_diffrn_measured_fraction_theta_full 0.996
_diffrn_measured_fraction_theta_max 0.996
_diffrn_measurement_device_type 'Rigaku R-AXIS RAPID IP'
_diffrn_measurement_method Oscillation
_diffrn_radiation_monochromator graphite
_diffrn_radiation_source 'fine-focus sealed tube'
_diffrn_radiation_type MoK\a
_diffrn_radiation_wavelength 0.71073
_diffrn_reflns_av_R_equivalents 0.0808
_diffrn_reflns_av_sigmaI/netI 0.0707
_diffrn_reflns_limit_h_max 17
_diffrn_reflns_limit_h_min -17
_diffrn_reflns_limit_k_max 16
_diffrn_reflns_limit_k_min -18
_diffrn_reflns_limit_l_max 37
_diffrn_reflns_limit_l_min -37
_diffrn_reflns_number 53010
_diffrn_reflns_theta_full 25.00
_diffrn_reflns_theta_max 25.00
_diffrn_reflns_theta_min 3.00
_diffrn_standards_decay_% 0
_diffrn_standards_interval_count 0
_diffrn_standards_interval_time .
_diffrn_standards_number 0
_exptl_absorpt_coefficient_mu 6.387
_exptl_absorpt_correction_T_max 0.4280
_exptl_absorpt_correction_T_min 0.3094
_exptl_absorpt_correction_type empirical
_exptl_absorpt_process_details 'ABSCOR by T.Higashi    8 March, 1995'
_exptl_crystal_colour black
_exptl_crystal_density_diffrn 2.346
_exptl_crystal_density_method 'not measured'
_exptl_crystal_description block
_exptl_crystal_F_000 4992
_exptl_crystal_size_max 0.24
_exptl_crystal_size_mid 0.19
_exptl_crystal_size_min 0.16
_refine_diff_density_max 3.495
_refine_diff_density_min -1.619
_refine_diff_density_rms 0.223
_refine_ls_extinction_method none
_refine_ls_goodness_of_fit_ref 1.029
_refine_ls_hydrogen_treatment constr
_refine_ls_matrix_type full
_refine_ls_number_parameters 928
_refine_ls_number_reflns 12873
_refine_ls_number_restraints 84
_refine_ls_restrained_S_all 1.029
_refine_ls_R_factor_all 0.1126
_refine_ls_R_factor_gt 0.0733
_refine_ls_shift/su_max 0.001
_refine_ls_shift/su_mean 0.000
_refine_ls_structure_factor_coef Fsqd
_refine_ls_weighting_details 'calc w=1/[\s^2^(Fo^2^)+(0.1186P)^2^+61.4557P] where P=(Fo^2^+2Fc^2^)/3'
_refine_ls_weighting_scheme calc
_refine_ls_wR_factor_gt 0.1964
_refine_ls_wR_factor_ref 0.2232
_reflns_number_gt 8430
_reflns_number_total 12873
_reflns_threshold_expression >2sigma(I)
_cod_data_source_file ic062338lsi20061207_034328.cif
_cod_data_source_block DQ17
_cod_database_code 4307842

loop_
_symmetry_equiv_pos_as_xyz
'x, y, z'
'-x+1/2, y+1/2, -z+1/2'
'-x, -y, -z'
'x-1/2, -y-1/2, z-1/2'

loop_
_atom_site_label
_atom_site_type_symbol
_atom_site_fract_x
_atom_site_fract_y
_atom_site_fract_z
_atom_site_U_iso_or_equiv
_atom_site_adp_type
_atom_site_occupancy
_atom_site_symmetry_multiplicity
_atom_site_calc_flag
_atom_site_refinement_flags
_atom_site_disorder_assembly
_atom_site_disorder_group
As1 As 0.60614(11) 0.19763(10) 0.58763(5) 0.0392(4) Uani 0.85 1 d P A 1
As1A As 0.5695(7) 0.2530(5) 0.5963(3) 0.041(2) Uani 0.15 1 d P A 2
As2 As 0.4603(2) 0.0540(2) 0.54347(10) 0.0334(7) Uani 0.75 1 d P A 1
As2A As 0.4990(7) 0.0645(6) 0.5549(4) 0.039(2) Uani 0.25 1 d P A 2
As3 As 0.34664(19) 0.46729(18) 0.51081(9) 0.0314(6) Uani 0.75 1 d P A 1
As3A As 0.3099(7) 0.4468(5) 0.5002(2) 0.042(2) Uani 0.25 1 d P A 2
As4 As 0.20181(11) 0.32189(10) 0.46763(4) 0.0382(4) Uani 0.85 1 d P A 1
As4A As 0.2079(7) 0.2577(5) 0.4885(3) 0.038(2) Uani 0.15 1 d P A 2
As5 As 0.17641(9) 0.04943(8) 0.67414(4) 0.0358(3) Uani 1 1 d . A .
As6 As 0.03074(9) 0.19477(8) 0.63350(4) 0.0363(3) Uani 1 1 d . A .
As7 As 0.43922(9) 0.31138(8) 0.75526(4) 0.0346(3) Uani 1 1 d . A .
As8 As 0.29629(9) 0.45699(7) 0.71327(4) 0.0333(3) Uani 1 1 d . A .
Zn1 Zn 0.42097(10) 0.25976(8) 0.51027(4) 0.0320(3) Uani 1 1 d . . .
Zn2 Zn 0.21809(9) 0.25301(8) 0.71185(4) 0.0315(3) Uani 1 1 d . A .
Zn3 Zn -0.12316(10) 0.24052(9) 0.44837(4) 0.0380(4) Uani 1 1 d . . .
Zn4 Zn -0.19300(14) 0.50700(15) 0.69896(9) 0.0838(7) Uani 1 1 d . . .
V1 V 0.48893(14) 0.42770(12) 0.66739(6) 0.0319(5) Uani 1 1 d . . .
V2 V 0.25911(18) 0.13504(15) 0.50480(7) 0.0222(6) Uani 0.70 1 d P A 1
V2A V 0.2975(4) 0.0703(4) 0.49896(17) 0.0229(13) Uani 0.30 1 d P A 2
V3 V 0.51667(17) 0.38764(16) 0.58283(8) 0.0203(5) Uani 0.70 1 d P A 1
V3A V 0.5030(4) 0.4391(4) 0.5623(2) 0.0233(13) Uani 0.30 1 d P A 2
V4 V 0.14925(14) 0.43356(12) 0.55531(6) 0.0292(4) Uani 1 1 d . . .
V5 V 0.56234(14) 0.25270(12) 0.68394(6) 0.0320(5) Uani 1 1 d . A .
V6 V 0.37873(14) 0.12379(12) 0.71628(6) 0.0317(5) Uani 1 1 d . A .
V7 V 0.07296(14) 0.26129(11) 0.53892(6) 0.0286(4) Uani 1 1 d . A .
V8 V 0.31853(14) 0.01701(11) 0.60848(6) 0.0287(4) Uani 1 1 d . A .
V9 V 0.13977(14) 0.08690(12) 0.56148(6) 0.0298(4) Uani 1 1 d . . .
V10 V 0.12416(14) 0.38151(12) 0.64201(6) 0.0314(5) Uani 1 1 d . A .
V11 V 0.49800(14) 0.07885(12) 0.65834(6) 0.0311(5) Uani 1 1 d . . .
V12 V 0.31774(13) 0.49570(11) 0.61143(6) 0.0274(4) Uani 1 1 d . A .
O1 O 0.2249(6) 0.3744(5) 0.6941(2) 0.0364(19) Uani 1 1 d . . .
O2 O 0.0684(6) 0.1023(5) 0.6625(3) 0.042(2) Uani 1 1 d . . .
O3 O 0.2032(5) 0.0569(5) 0.6209(2) 0.0320(18) Uani 1 1 d . A .
O4 O 0.3143(6) 0.5961(5) 0.6113(2) 0.039(2) Uani 1 1 d . . .
O5 O 0.1448(6) 0.3435(5) 0.5125(2) 0.0347(19) Uani 1 1 d . A .
O6 O 0.4924(5) 0.1628(5) 0.7022(2) 0.0343(19) Uani 1 1 d . A .
O7 O -0.0284(6) 0.2619(5) 0.5095(3) 0.043(2) Uani 1 1 d . A .
O8 O 0.3644(5) 0.4597(5) 0.6727(2) 0.0340(18) Uani 1 1 d . A .
O9 O 0.4383(6) 0.4573(5) 0.6077(2) 0.0361(19) Uani 1 1 d . A .
O10 O 0.0816(6) 0.3513(5) 0.5811(2) 0.0342(18) Uani 1 1 d . A .
O11 O 0.2748(5) 0.4598(5) 0.5508(2) 0.0335(18) Uani 1 1 d . A .
O12 O 0.2594(6) 0.0581(5) 0.5516(2) 0.0336(19) Uani 1 1 d . A .
O13 O 0.1143(6) 0.2638(5) 0.6589(2) 0.0367(19) Uani 1 1 d . . .
O14 O 0.2706(7) 0.4132(6) 0.4682(3) 0.057(3) Uani 1 1 d . . .
O15 O 0.1981(5) 0.4572(5) 0.6159(2) 0.0301(17) Uani 1 1 d . A .
O16 O 0.0741(5) 0.1766(5) 0.5851(2) 0.0333(19) Uani 1 1 d . A .
O17 O 0.5232(7) 0.2714(7) 0.5616(3) 0.059(3) Uani 1 1 d . A .
O18 O 0.4056(7) 0.0704(6) 0.7602(3) 0.051(2) Uani 1 1 d . . .
O19 O 0.5616(6) 0.1721(5) 0.6356(2) 0.0362(19) Uani 1 1 d . A .
O20 O 0.4204(7) 0.3845(6) 0.5275(3) 0.055(2) Uani 1 1 d . A .
O21 O 0.0446(6) 0.4337(6) 0.6564(3) 0.051(2) Uani 1 1 d . . .
O22 O 0.0688(6) 0.0143(5) 0.5428(3) 0.049(2) Uani 1 1 d . A .
O23 O 0.3935(7) 0.1373(6) 0.5209(3) 0.058(3) Uani 1 1 d . A .
O24 O 0.6599(6) 0.2531(6) 0.7143(3) 0.049(2) Uani 1 1 d . . .
O25 O 0.4389(5) 0.0516(5) 0.5977(2) 0.0338(19) Uani 1 1 d . A .
O26 O 0.5576(6) 0.5001(5) 0.6895(3) 0.050(2) Uani 1 1 d . A .
O27 O 0.0846(6) 0.5103(5) 0.5345(3) 0.044(2) Uani 1 1 d . A .
O28 O 0.4875(5) 0.3338(5) 0.7091(2) 0.0325(18) Uani 1 1 d . A .
O29 O 0.3730(6) 0.4045(5) 0.7550(2) 0.040(2) Uani 1 1 d . . .
O30 O 0.3134(6) -0.0842(5) 0.6065(3) 0.044(2) Uani 1 1 d . . .
O31 O 0.2437(5) 0.1300(5) 0.6998(2) 0.0355(19) Uani 1 1 d . . .
O32 O 0.1429(6) 0.1741(5) 0.5188(2) 0.0335(18) Uani 1 1 d . A .
O33 O 0.5533(5) 0.3430(5) 0.6419(2) 0.0360(19) Uani 1 1 d . A .
O34 O 0.3545(6) 0.2416(5) 0.7317(3) 0.038(2) Uani 1 1 d . . .
O35 O 0.3782(5) 0.0516(5) 0.6662(2) 0.0306(18) Uani 1 1 d . A .
O36 O 0.5671(6) 0.0042(5) 0.6779(3) 0.048(2) Uani 1 1 d . A .
O37 O 0.5659(9) 0.1055(7) 0.5563(3) 0.069(3) Uani 1 1 d . . .
O38 O 0.2852(7) 0.2525(6) 0.4943(3) 0.051(2) Uani 1 1 d . A .
O39 O 0.2346(8) 0.0878(7) 0.4593(3) 0.070(3) Uani 1 1 d . . .
O40 O 0.6008(8) 0.4420(7) 0.5740(3) 0.071(3) Uani 1 1 d . . .
O1W O 0.3174(17) 0.2647(16) 0.6124(8) 0.201(11) Uiso 1 1 d . . .
N1 N 0.1468(7) 0.2552(5) 0.7612(3) 0.032(2) Uani 1 1 d . . .
N2 N 0.4572(7) 0.2556(6) 0.4505(3) 0.034(2) Uani 1 1 d . A .
C1 C 0.1281(9) 0.3246(7) 0.7814(4) 0.038(3) Uani 1 1 d . A .
H1 H 0.1496 0.3753 0.7727 0.038 Uiso 1 1 calc R . .
C2 C 0.0795(8) 0.3258(7) 0.8138(4) 0.033(3) Uani 1 1 d . . .
H2 H 0.0656 0.3767 0.8254 0.033 Uiso 1 1 calc R A .
C3 C 0.0508(8) 0.2531(7) 0.8294(3) 0.029(3) Uani 1 1 d . . .
C4 C 0.0632(11) 0.1811(7) 0.8072(4) 0.048(4) Uani 1 1 d . . .
H4 H 0.0394 0.1305 0.8144 0.048 Uiso 1 1 calc R A .
C5 C 0.1113(11) 0.1850(8) 0.7739(4) 0.055(4) Uani 1 1 d . A .
H5 H 0.1195 0.1357 0.7593 0.055 Uiso 1 1 calc R . .
C6 C 0.4772(9) 0.3258(7) 0.4310(4) 0.036(3) Uani 1 1 d . . .
H6 H 0.4736 0.3768 0.4449 0.036 Uiso 1 1 calc R A .
C7 C 0.5028(8) 0.3249(7) 0.3914(4) 0.034(3) Uani 1 1 d . A .
H7 H 0.5165 0.3750 0.3789 0.034 Uiso 1 1 calc R . .
C8 C 0.5088(8) 0.2502(7) 0.3694(3) 0.028(2) Uani 1 1 d . . .
C9 C 0.4868(10) 0.1787(8) 0.3894(4) 0.049(4) Uani 1 1 d . A .
H9 H 0.4904 0.1268 0.3764 0.049 Uiso 1 1 calc R . .
C10 C 0.4591(11) 0.1843(7) 0.4291(4) 0.049(4) Uani 1 1 d . . .
H10 H 0.4409 0.1357 0.4414 0.049 Uiso 1 1 calc R A .
N3 N -0.2365(11) 0.3931(10) 0.6654(6) 0.102(6) Uani 1 1 d . E .
H3A H -0.2817 0.3704 0.6767 0.102 Uiso 1 1 calc R . .
H3B H -0.2580 0.4041 0.6370 0.102 Uiso 1 1 calc R . .
N4 N -0.0790(9) 0.4340(9) 0.7248(5) 0.072(4) Uani 1 1 d . E .
H4A H -0.0321 0.4488 0.7124 0.072 Uiso 1 1 calc R . .
H4B H -0.0630 0.4430 0.7537 0.072 Uiso 1 1 calc R . .
C11 C -0.1627(13) 0.3348(13) 0.6693(7) 0.089(6) Uani 1 1 d . . .
H11A H -0.1274 0.3463 0.6470 0.089 Uiso 1 1 calc R E .
H11B H -0.1861 0.2782 0.6650 0.089 Uiso 1 1 calc R . .
C12 C -0.1001(17) 0.3431(13) 0.7164(7) 0.102(7) Uani 1 1 d . E .
H12A H -0.1314 0.3211 0.7384 0.102 Uiso 1 1 calc R . .
H12B H -0.0445 0.3116 0.7177 0.102 Uiso 1 1 calc R . .
N5 N -0.2804(13) 0.5812(11) 0.6507(6) 0.104(6) Uani 1 1 d U E .
H5A H -0.2737 0.5649 0.6239 0.104 Uiso 1 1 calc R . .
H5B H -0.3384 0.5722 0.6528 0.104 Uiso 1 1 calc R . .
N6 N -0.1168(13) 0.6205(11) 0.7052(6) 0.102(5) Uani 1 1 d U E .
H6A H -0.1165 0.6434 0.7315 0.102 Uiso 1 1 calc R . .
H6B H -0.0591 0.6095 0.7031 0.102 Uiso 1 1 calc R . .
C13 C -0.261(2) 0.6672(18) 0.6558(9) 0.138(10) Uani 1 1 d U . .
H13A H -0.2927 0.6909 0.6772 0.138 Uiso 1 1 calc R E .
H13B H -0.2810 0.6960 0.6283 0.138 Uiso 1 1 calc R . .
C14 C -0.156(2) 0.6786(18) 0.6713(9) 0.140(10) Uani 1 1 d U E .
H14A H -0.1269 0.6715 0.6465 0.140 Uiso 1 1 calc R . .
H14B H -0.1443 0.7353 0.6820 0.140 Uiso 1 1 calc R . .
N7 N -0.2133(8) 0.3200(7) 0.4724(4) 0.050(3) Uani 1 1 d U C .
H7A H -0.1830 0.3525 0.4939 0.050 Uiso 1 1 calc R . .
H7B H -0.2427 0.3532 0.4510 0.050 Uiso 1 1 calc R . .
N8 N -0.1899(9) 0.1480(7) 0.4790(4) 0.057(3) Uani 1 1 d U C .
H8A H -0.2175 0.1107 0.4592 0.057 Uiso 1 1 calc R . .
H8B H -0.1498 0.1205 0.4993 0.057 Uiso 1 1 calc R . .
C15 C -0.2776(17) 0.2658(14) 0.4891(8) 0.108(7) Uani 1 1 d U . .
H15A H -0.2916 0.2923 0.5149 0.108 Uiso 1 1 calc R C .
H15B H -0.3333 0.2647 0.4674 0.108 Uiso 1 1 calc R . .
C16 C -0.2554(17) 0.1900(15) 0.4990(8) 0.116(8) Uani 1 1 d U C .
H16A H -0.3105 0.1569 0.4930 0.116 Uiso 1 1 calc R . .
H16B H -0.2333 0.1881 0.5303 0.116 Uiso 1 1 calc R . .
N9 N -0.1927(10) 0.2307(8) 0.3826(4) 0.068(4) Uani 1 1 d DU C .
H9A H -0.1995 0.1763 0.3750 0.068 Uiso 0.50 1 calc PR B 1
H9B H -0.2483 0.2534 0.3799 0.068 Uiso 0.50 1 calc PR B 1
H9C H -0.2464 0.2049 0.3812 0.068 Uiso 0.50 1 calc PR B 2
H9D H -0.2027 0.2818 0.3704 0.068 Uiso 0.50 1 calc PR B 2
N10 N -0.0436(9) 0.3390(8) 0.4240(4) 0.013(3) Uiso 0.55 1 d PD C 1
H10A H -0.0520 0.3889 0.4360 0.013 Uiso 0.55 1 calc PR C 1
H10B H 0.0159 0.3266 0.4297 0.013 Uiso 0.55 1 calc PR C 1
C17 C -0.082(3) 0.339(2) 0.3742(9) 0.086(11) Uani 0.50 1 d PDU C 1
H17A H -0.0307 0.3388 0.3596 0.086 Uiso 0.50 1 calc PR C 1
H17B H -0.1132 0.3918 0.3672 0.086 Uiso 0.50 1 calc PR C 1
C18 C -0.144(2) 0.2724(19) 0.3540(9) 0.068(9) Uani 0.50 1 d PDU C 1
H18A H -0.1877 0.2967 0.3302 0.068 Uiso 0.50 1 calc PR C 1
H18B H -0.1095 0.2311 0.3414 0.068 Uiso 0.50 1 calc PR C 1
N10A N -0.0229(11) 0.1546(10) 0.4327(5) 0.013(3) Uiso 0.45 1 d PD C 2
H10C H 0.0338 0.1723 0.4436 0.013 Uiso 0.45 1 calc PR C 2
H10D H -0.0303 0.1027 0.4427 0.013 Uiso 0.45 1 calc PR C 2
C17A C -0.044(2) 0.158(2) 0.3826(9) 0.079(10) Uani 0.50 1 d PDU C 2
H17C H -0.0322 0.1025 0.3720 0.079 Uiso 0.50 1 calc PR C 2
H17D H -0.0012 0.1958 0.3734 0.079 Uiso 0.50 1 calc PR C 2
C18A C -0.135(2) 0.183(2) 0.3604(9) 0.077(10) Uani 0.50 1 d PDU C 2
H18C H -0.1286 0.2140 0.3347 0.077 Uiso 0.50 1 calc PR C 2
H18D H -0.1679 0.1318 0.3503 0.077 Uiso 0.50 1 calc PR C 2
OW4 O -0.1348(15) 0.3904(13) 0.3433(7) 0.064(5) Uiso 0.50 1 d P D 3
O2W O -0.2584(14) 0.5082(13) 0.7498(6) 0.104(7) Uiso 0.70 1 d P E 1
O2AW O -0.295(3) 0.593(2) 0.7674(11) 0.066(9) Uiso 0.30 1 d P F 2
OW1 O 0.1106(11) -0.0532(10) 0.4344(5) 0.114(5) Uiso 1 1 d . . .
OW2 O 0.1027(10) 0.5673(9) 0.4477(5) 0.099(4) Uiso 1 1 d . . .
OW3 O -0.1119(19) 0.5287(16) 0.6216(8) 0.089(7) Uiso 0.50 1 d P . .

loop_
_atom_site_aniso_label
_atom_site_aniso_U_11
_atom_site_aniso_U_22
_atom_site_aniso_U_33
_atom_site_aniso_U_23
_atom_site_aniso_U_13
_atom_site_aniso_U_12
As1 0.0360(9) 0.0441(10) 0.0423(8) 0.0018(7) 0.0197(7) 0.0015(7)
As1A 0.045(6) 0.032(5) 0.049(5) -0.004(4) 0.020(5) 0.010(4)
As2 0.0413(19) 0.0284(13) 0.0361(14) -0.0041(9) 0.0213(13) 0.0014(14)
As2A 0.046(6) 0.023(4) 0.059(6) 0.004(4) 0.041(5) 0.001(4)
As3 0.0442(16) 0.0264(13) 0.0253(12) 0.0009(9) 0.0108(11) -0.0064(10)
As3A 0.079(7) 0.026(4) 0.022(4) 0.006(3) 0.017(4) 0.010(4)
As4 0.0469(10) 0.0436(9) 0.0237(7) 0.0003(6) 0.0058(6) -0.0019(7)
As4A 0.053(7) 0.031(5) 0.030(4) 0.005(3) 0.010(4) 0.004(4)
As5 0.0420(8) 0.0354(7) 0.0328(6) 0.0075(5) 0.0144(6) -0.0075(6)
As6 0.0288(7) 0.0450(8) 0.0380(7) -0.0002(5) 0.0139(6) -0.0047(6)
As7 0.0381(8) 0.0423(7) 0.0231(6) -0.0008(5) 0.0051(5) 0.0006(6)
As8 0.0373(8) 0.0348(7) 0.0292(6) -0.0049(5) 0.0102(5) 0.0004(5)
Zn1 0.0400(9) 0.0367(8) 0.0235(6) -0.0009(5) 0.0170(6) -0.0008(6)
Zn2 0.0326(8) 0.0412(8) 0.0242(6) 0.0024(5) 0.0147(6) 0.0020(6)
Zn3 0.0405(9) 0.0416(8) 0.0320(7) -0.0028(6) 0.0075(6) -0.0089(7)
Zn4 0.0433(12) 0.0802(15) 0.1229(19) -0.0065(13) 0.0039(12) -0.0041(11)
V1 0.0269(11) 0.0356(11) 0.0325(10) 0.0018(8) 0.0040(9) -0.0032(9)
V2 0.0312(16) 0.0228(14) 0.0142(11) -0.0028(9) 0.0086(11) -0.0026(11)
V2A 0.032(4) 0.025(3) 0.015(3) -0.013(2) 0.014(3) -0.015(3)
V3 0.0219(15) 0.0201(14) 0.0218(12) 0.0021(11) 0.0111(11) -0.0064(11)
V3A 0.022(3) 0.016(3) 0.039(3) -0.004(3) 0.021(3) -0.004(2)
V4 0.0320(12) 0.0286(10) 0.0254(9) 0.0003(7) 0.0019(8) 0.0055(9)
V5 0.0268(11) 0.0375(12) 0.0339(10) -0.0032(8) 0.0115(9) -0.0019(9)
V6 0.0366(12) 0.0341(11) 0.0261(9) 0.0048(8) 0.0108(9) 0.0027(9)
V7 0.0288(11) 0.0298(10) 0.0254(9) 0.0002(7) 0.0007(8) -0.0031(8)
V8 0.0392(12) 0.0224(10) 0.0268(9) -0.0015(7) 0.0126(9) -0.0036(8)
V9 0.0350(12) 0.0269(10) 0.0276(9) -0.0026(7) 0.0065(9) -0.0060(9)
V10 0.0300(12) 0.0374(11) 0.0288(9) -0.0027(8) 0.0109(9) -0.0010(9)
V11 0.0339(12) 0.0275(10) 0.0342(10) 0.0014(8) 0.0120(9) 0.0005(9)
V12 0.0310(11) 0.0265(10) 0.0262(9) 0.0036(7) 0.0095(8) 0.0003(8)
O1 0.037(5) 0.050(5) 0.022(4) 0.005(3) 0.007(4) -0.001(4)
O2 0.038(5) 0.050(5) 0.042(5) 0.010(4) 0.016(4) -0.011(4)
O3 0.031(5) 0.041(5) 0.027(4) -0.004(3) 0.012(3) 0.000(4)
O4 0.038(5) 0.036(5) 0.044(5) 0.004(4) 0.009(4) 0.002(4)
O5 0.039(5) 0.038(5) 0.026(4) 0.002(3) 0.004(4) -0.005(4)
O6 0.036(5) 0.030(4) 0.041(4) -0.004(3) 0.018(4) -0.005(4)
O7 0.034(5) 0.051(6) 0.037(5) 0.001(4) -0.008(4) -0.004(4)
O8 0.028(5) 0.045(5) 0.030(4) 0.009(3) 0.010(3) 0.003(4)
O9 0.038(5) 0.038(5) 0.033(4) 0.004(3) 0.011(4) -0.001(4)
O10 0.038(5) 0.037(5) 0.026(4) 0.001(3) 0.001(4) -0.003(4)
O11 0.036(5) 0.042(5) 0.024(4) -0.002(3) 0.011(4) -0.005(4)
O12 0.044(5) 0.033(4) 0.027(4) -0.001(3) 0.018(4) 0.004(4)
O13 0.041(5) 0.041(5) 0.027(4) 0.004(3) 0.003(4) -0.008(4)
O14 0.072(8) 0.049(6) 0.052(6) 0.014(5) 0.021(6) -0.007(5)
O15 0.029(5) 0.032(4) 0.029(4) -0.002(3) 0.005(3) -0.005(3)
O16 0.036(5) 0.043(5) 0.025(4) -0.001(3) 0.015(4) 0.002(4)
O17 0.049(7) 0.091(8) 0.038(5) -0.009(5) 0.010(5) -0.006(6)
O18 0.060(7) 0.062(6) 0.030(4) 0.012(4) 0.008(4) 0.008(5)
O19 0.040(5) 0.037(5) 0.036(4) -0.002(3) 0.020(4) -0.003(4)
O20 0.050(6) 0.065(6) 0.051(5) 0.003(5) 0.012(5) 0.001(5)
O21 0.041(6) 0.064(6) 0.054(5) -0.017(5) 0.023(5) 0.001(5)
O22 0.052(6) 0.036(5) 0.054(5) -0.007(4) -0.003(5) -0.014(4)
O23 0.062(7) 0.059(6) 0.060(6) 0.006(5) 0.032(5) -0.004(5)
O24 0.033(5) 0.063(6) 0.047(5) 0.001(4) 0.000(4) 0.001(4)
O25 0.035(5) 0.039(5) 0.031(4) -0.003(3) 0.017(4) -0.004(4)
O26 0.040(6) 0.042(5) 0.063(6) -0.003(4) -0.004(5) -0.010(4)
O27 0.048(6) 0.031(5) 0.048(5) 0.005(4) -0.004(4) 0.016(4)
O28 0.037(5) 0.033(4) 0.029(4) 0.002(3) 0.011(4) 0.004(4)
O29 0.053(6) 0.043(5) 0.023(4) -0.006(3) 0.006(4) 0.006(4)
O30 0.052(6) 0.030(5) 0.051(5) -0.003(4) 0.010(5) -0.013(4)
O31 0.029(5) 0.053(5) 0.026(4) -0.009(3) 0.008(3) -0.007(4)
O32 0.039(5) 0.034(4) 0.030(4) 0.000(3) 0.013(4) -0.004(4)
O33 0.033(5) 0.041(5) 0.036(4) 0.003(3) 0.013(4) -0.003(4)
O34 0.035(5) 0.048(5) 0.035(4) -0.007(4) 0.018(4) 0.005(4)
O35 0.030(5) 0.036(4) 0.027(4) 0.001(3) 0.009(3) -0.004(3)
O36 0.049(6) 0.036(5) 0.056(5) 0.011(4) 0.005(5) 0.011(4)
O37 0.079(9) 0.082(8) 0.055(6) 0.006(5) 0.031(6) 0.033(7)
O38 0.035(6) 0.064(7) 0.057(6) 0.005(4) 0.015(5) -0.003(5)
O39 0.098(9) 0.065(7) 0.053(6) -0.023(5) 0.026(6) -0.005(6)
O40 0.077(9) 0.077(8) 0.068(7) -0.001(6) 0.033(6) -0.019(6)
N1 0.037(6) 0.028(5) 0.034(5) 0.000(4) 0.014(5) 0.005(4)
N2 0.040(6) 0.036(6) 0.029(5) -0.002(4) 0.018(5) 0.001(4)
C1 0.053(9) 0.030(6) 0.037(6) -0.006(5) 0.019(6) -0.010(6)
C2 0.042(8) 0.026(6) 0.035(6) -0.003(5) 0.018(6) -0.006(5)
C3 0.034(7) 0.039(7) 0.015(5) 0.006(4) 0.009(5) 0.008(5)
C4 0.089(11) 0.025(6) 0.041(7) -0.001(5) 0.042(8) 0.000(7)
C5 0.094(12) 0.033(7) 0.053(8) 0.006(6) 0.049(8) 0.017(7)
C6 0.045(8) 0.026(6) 0.041(6) -0.006(5) 0.021(6) -0.003(5)
C7 0.037(7) 0.036(7) 0.034(6) 0.006(5) 0.019(5) 0.000(5)
C8 0.025(6) 0.034(6) 0.030(6) 0.000(4) 0.016(5) -0.003(5)
C9 0.083(11) 0.032(7) 0.046(7) -0.012(5) 0.048(8) -0.001(7)
C10 0.088(11) 0.024(6) 0.046(7) 0.008(5) 0.039(8) -0.003(7)
N3 0.057(11) 0.087(12) 0.156(17) -0.027(11) 0.004(11) -0.011(9)
N4 0.049(9) 0.089(11) 0.079(9) -0.021(8) 0.012(7) -0.005(7)
C11 0.049(12) 0.087(14) 0.132(18) -0.002(12) 0.019(12) -0.006(10)
C12 0.12(2) 0.074(14) 0.126(19) 0.010(12) 0.053(16) 0.017(13)
N5 0.094(9) 0.105(9) 0.111(9) -0.008(7) 0.015(7) -0.010(7)
N6 0.100(9) 0.103(9) 0.099(8) 0.007(7) 0.007(7) -0.011(7)
C13 0.129(13) 0.136(12) 0.142(12) 0.019(9) 0.014(9) 0.000(9)
C14 0.137(13) 0.142(13) 0.138(12) 0.018(9) 0.020(9) -0.014(9)
N7 0.047(6) 0.053(6) 0.048(5) 0.009(5) 0.006(5) 0.009(5)
N8 0.071(7) 0.053(6) 0.049(5) -0.011(5) 0.017(5) -0.012(5)
C15 0.102(11) 0.110(11) 0.119(10) 0.020(8) 0.037(8) 0.015(8)
C16 0.117(11) 0.117(11) 0.128(11) -0.007(8) 0.056(9) -0.014(8)
N9 0.070(7) 0.079(7) 0.055(6) 0.000(5) 0.013(6) -0.033(6)
C17 0.090(14) 0.083(14) 0.087(13) 0.007(9) 0.021(10) -0.010(9)
C18 0.071(12) 0.069(12) 0.063(11) -0.006(9) 0.011(9) 0.004(9)
C17A 0.080(13) 0.083(13) 0.076(12) -0.011(9) 0.022(9) 0.005(9)
C18A 0.077(13) 0.077(13) 0.078(12) -0.009(9) 0.016(9) -0.006(9)

loop_
_atom_type_symbol
_atom_type_description
_atom_type_scat_dispersion_real
_atom_type_scat_dispersion_imag
_atom_type_scat_source
C C 0.0033 0.0016 'International Tables Vol C Tables 4.2.6.8 and 6.1.1.4'
H H 0.0000 0.0000 'International Tables Vol C Tables 4.2.6.8 and 6.1.1.4'
N N 0.0061 0.0033 'International Tables Vol C Tables 4.2.6.8 and 6.1.1.4'
O O 0.0106 0.0060 'International Tables Vol C Tables 4.2.6.8 and 6.1.1.4'
V V 0.3005 0.5294 'International Tables Vol C Tables 4.2.6.8 and 6.1.1.4'
Zn Zn 0.2839 1.4301 'International Tables Vol C Tables 4.2.6.8 and 6.1.1.4'
As As 0.0499 2.0058 'International Tables Vol C Tables 4.2.6.8 and 6.1.1.4'

loop_
_geom_angle_atom_site_label_1
_geom_angle_atom_site_label_2
_geom_angle_atom_site_label_3
_geom_angle
_geom_angle_site_symmetry_1
_geom_angle_site_symmetry_3
_geom_angle_publ_flag
O19 As1 O17 100.8(4) . . ?
O19 As1 O37 97.2(4) . . ?
O17 As1 O37 99.2(5) . . ?
O17 As1A O19 133.2(9) . . ?
O17 As1A O33 109.0(8) . . ?
O19 As1A O33 89.8(5) . . ?
O17 As1A V5 140.0(7) . . ?
O19 As1A V5 45.8(3) . . ?
O33 As1A V5 44.5(3) . . ?
O37 As2 O23 99.2(5) . . ?
O37 As2 O25 96.5(4) . . ?
O23 As2 O25 101.9(4) . . ?
O37 As2A O25 126.0(9) . . ?
O37 As2A O23 105.4(9) . . ?
O25 As2A O23 90.0(5) . . ?
O20 As3 O14 97.7(5) . . ?
O20 As3 O11 100.0(4) . . ?
O14 As3 O11 95.7(4) . . ?
O14 As3A O11 128.1(9) . . ?
O14 As3A O20 112.0(8) . . ?
O11 As3A O20 92.5(5) . . ?
O38 As4 O14 98.7(5) . . ?
O38 As4 O5 98.9(4) . . ?
O14 As4 O5 101.4(4) . . ?
O38 As4A O5 123.9(8) . . ?
O38 As4A O32 116.8(8) . . ?
O5 As4A O32 88.1(5) . . ?
O38 As4A V7 137.4(7) . . ?
O5 As4A V7 44.9(3) . . ?
O32 As4A V7 43.3(3) . . ?
O31 As5 O3 99.5(3) . . ?
O31 As5 O2 99.6(4) . . ?
O3 As5 O2 97.9(4) . . ?
O13 As6 O2 99.5(4) . . ?
O13 As6 O16 97.9(4) . . ?
O2 As6 O16 99.5(4) . . ?
O34 As7 O28 99.6(4) . . ?
O34 As7 O29 99.7(4) . . ?
O28 As7 O29 98.3(3) . . ?
O1 As8 O29 99.5(4) . . ?
O1 As8 O8 100.1(4) . . ?
O29 As8 O8 98.8(4) . . ?
O38 Zn1 O17 142.2(4) . . ?
O38 Zn1 N2 102.1(4) . . ?
O17 Zn1 N2 115.7(4) . . ?
O38 Zn1 O23 75.9(4) . . ?
O17 Zn1 O23 96.2(4) . . ?
N2 Zn1 O23 102.4(4) . . ?
O38 Zn1 O20 93.7(4) . . ?
O17 Zn1 O20 75.1(4) . . ?
N2 Zn1 O20 106.6(4) . . ?
O23 Zn1 O20 150.7(4) . . ?
O38 Zn1 V2 37.4(3) . . ?
O17 Zn1 V2 124.9(3) . . ?
N2 Zn1 V2 105.8(3) . . ?
O23 Zn1 V2 38.5(3) . . ?
O20 Zn1 V2 125.9(3) . . ?
O1 Zn2 N1 104.6(3) . . ?
O1 Zn2 O34 93.9(3) . . ?
N1 Zn2 O34 114.7(4) . . ?
O1 Zn2 O31 147.8(3) . . ?
N1 Zn2 O31 107.4(3) . . ?
O34 Zn2 O31 75.9(3) . . ?
O1 Zn2 O13 76.7(3) . . ?
N1 Zn2 O13 100.3(4) . . ?
O34 Zn2 O13 145.0(3) . . ?
O31 Zn2 O13 94.2(3) . . ?
O1 Zn2 V10 38.8(2) . . ?
N1 Zn2 V10 106.5(3) . . ?
O34 Zn2 V10 124.4(2) . . ?
O31 Zn2 V10 125.2(2) . . ?
O13 Zn2 V10 37.9(2) . . ?
N7 Zn3 N9 99.2(5) . . ?
N7 Zn3 N8 82.2(5) . . ?
N9 Zn3 N8 101.4(5) . . ?
N7 Zn3 N10A 172.2(5) . . ?
N9 Zn3 N10A 88.2(5) . . ?
N8 Zn3 N10A 94.1(5) . . ?
N7 Zn3 O7 87.1(4) . . ?
N9 Zn3 O7 167.6(4) . . ?
N8 Zn3 O7 90.0(4) . . ?
N10A Zn3 O7 86.1(5) . . ?
N7 Zn3 N10 97.1(5) . . ?
N9 Zn3 N10 85.3(4) . . ?
N8 Zn3 N10 173.3(5) . . ?
N10A Zn3 N10 85.8(6) . . ?
O7 Zn3 N10 83.3(4) . . ?
O2W Zn4 N4 100.9(7) . . ?
O2W Zn4 N6 104.8(8) . . ?
N4 Zn4 N6 93.0(6) . . ?
O2W Zn4 N3 104.1(8) . . ?
N4 Zn4 N3 82.3(6) . . ?
N6 Zn4 N3 151.1(7) . . ?
O2W Zn4 N5 102.8(8) . . ?
N4 Zn4 N5 156.4(6) . . ?
N6 Zn4 N5 80.8(7) . . ?
N3 Zn4 N5 92.1(7) . . ?
O26 V1 O33 110.5(4) . . ?
O26 V1 O9 109.7(4) . . ?
O33 V1 O9 84.8(3) . . ?
O26 V1 O8 108.5(4) . . ?
O33 V1 O8 141.0(4) . . ?
O9 V1 O8 79.3(3) . . ?
O26 V1 O28 110.3(4) . . ?
O33 V1 O28 79.1(3) . . ?
O9 V1 O28 139.8(3) . . ?
O8 V1 O28 90.6(3) . . ?
O26 V1 V3 111.4(3) . . ?
O33 V1 V3 43.7(2) . . ?
O9 V1 V3 41.9(2) . . ?
O8 V1 V3 116.7(2) . . ?
O28 V1 V3 117.6(2) . . ?
O26 V1 V5 114.1(3) . . ?
O33 V1 V5 38.8(2) . . ?
O9 V1 V5 117.1(3) . . ?
O8 V1 V5 123.1(2) . . ?
O28 V1 V5 40.4(2) . . ?
V3 V1 V5 80.48(8) . . ?
O26 V1 V12 113.1(3) . . ?
O33 V1 V12 117.1(3) . . ?
O9 V1 V12 38.8(2) . . ?
O8 V1 V12 40.6(2) . . ?
O28 V1 V12 122.3(3) . . ?
V3 V1 V12 78.71(8) . . ?
V5 V1 V12 132.52(9) . . ?
O39 V2 O12 110.2(5) . . ?
O39 V2 O38 108.9(5) . . ?
O12 V2 O38 140.8(4) . . ?
O39 V2 O23 106.4(5) . . ?
O12 V2 O23 88.1(4) . . ?
O38 V2 O23 78.3(4) . . ?
O39 V2 O32 106.6(5) . . ?
O12 V2 O32 84.6(3) . . ?
O38 V2 O32 87.1(4) . . ?
O23 V2 O32 146.7(4) . . ?
O39 V2 V9 111.2(4) . . ?
O12 V2 V9 42.4(2) . . ?
O38 V2 V9 122.1(3) . . ?
O23 V2 V9 125.3(3) . . ?
O32 V2 V9 42.5(2) . . ?
O39 V2 Zn1 113.3(4) . . ?
O12 V2 Zn1 118.8(3) . . ?
O38 V2 Zn1 38.6(3) . . ?
O23 V2 Zn1 39.7(3) . . ?
O32 V2 Zn1 119.8(2) . . ?
V9 V2 Zn1 135.51(9) . . ?
O39 V2A O23 123.5(6) . . ?
O39 V2A O12 121.5(6) . . ?
O23 V2A O12 95.0(4) . . ?
O40 V3 O9 109.1(5) . . ?
O40 V3 O33 105.8(5) . . ?
O9 V3 O33 84.9(3) . . ?
O40 V3 O17 111.0(5) . . ?
O9 V3 O17 139.8(4) . . ?
O33 V3 O17 87.2(4) . . ?
O40 V3 O20 108.9(5) . . ?
O9 V3 O20 88.1(4) . . ?
O33 V3 O20 145.0(4) . . ?
O17 V3 O20 76.4(4) . . ?
O40 V3 V1 107.6(4) . . ?
O9 V3 V1 42.9(2) . . ?
O33 V3 V1 42.8(2) . . ?
O17 V3 V1 123.5(3) . . ?
O20 V3 V1 126.2(3) . . ?
O40 V3A O20 138.7(7) . . ?
O40 V3A O9 116.7(6) . . ?
O20 V3A O9 97.9(5) . . ?
O27 V4 O15 109.3(4) . . ?
O27 V4 O10 111.0(4) . . ?
O15 V4 O10 81.7(3) . . ?
O27 V4 O5 110.0(4) . . ?
O15 V4 O5 140.4(3) . . ?
O10 V4 O5 80.4(3) . . ?
O27 V4 O11 108.6(4) . . ?
O15 V4 O11 80.8(3) . . ?
O10 V4 O11 140.0(3) . . ?
O5 V4 O11 90.8(3) . . ?
O27 V4 V10 114.3(3) . . ?
O15 V4 V10 40.6(2) . . ?
O10 V4 V10 41.2(2) . . ?
O5 V4 V10 115.5(2) . . ?
O11 V4 V10 115.2(2) . . ?
O27 V4 V12 111.3(3) . . ?
O15 V4 V12 40.0(2) . . ?
O10 V4 V12 116.2(2) . . ?
O5 V4 V12 124.3(3) . . ?
O11 V4 V12 41.2(2) . . ?
V10 V4 V12 78.25(7) . . ?
O27 V4 V7 116.6(3) . . ?
O15 V4 V7 114.1(2) . . ?
O10 V4 V7 39.5(2) . . ?
O5 V4 V7 40.9(2) . . ?
O11 V4 V7 121.7(2) . . ?
V10 V4 V7 77.45(7) . . ?
V12 V4 V7 131.82(8) . . ?
O24 V5 O6 108.6(4) . . ?
O24 V5 O33 109.7(4) . . ?
O6 V5 O33 141.6(4) . . ?
O24 V5 O28 107.0(4) . . ?
O6 V5 O28 89.2(3) . . ?
O33 V5 O28 79.1(3) . . ?
O24 V5 O19 109.1(4) . . ?
O6 V5 O19 79.6(3) . . ?
O33 V5 O19 88.8(3) . . ?
O28 V5 O19 144.0(4) . . ?
O24 V5 As1A 112.6(4) . . ?
O6 V5 As1A 115.0(3) . . ?
O33 V5 As1A 48.6(3) . . ?
O28 V5 As1A 121.8(3) . . ?
O19 V5 As1A 40.7(3) . . ?
O24 V5 V11 112.1(4) . . ?
O6 V5 V11 39.0(2) . . ?
O33 V5 V11 122.2(3) . . ?
O28 V5 V11 122.3(2) . . ?
O19 V5 V11 40.7(2) . . ?
As1A V5 V11 79.05(19) . . ?
O24 V5 V1 111.4(4) . . ?
O6 V5 V1 122.6(3) . . ?
O33 V5 V1 38.5(2) . . ?
O28 V5 V1 40.7(2) . . ?
O19 V5 V1 121.6(3) . . ?
As1A V5 V1 84.92(19) . . ?
V11 V5 V1 136.48(9) . . ?
O18 V6 O35 109.5(4) . . ?
O18 V6 O6 106.1(4) . . ?
O35 V6 O6 82.8(3) . . ?
O18 V6 O34 108.9(4) . . ?
O35 V6 O34 141.5(3) . . ?
O6 V6 O34 87.8(3) . . ?
O18 V6 O31 108.8(4) . . ?
O35 V6 O31 88.7(3) . . ?
O6 V6 O31 144.9(3) . . ?
O34 V6 O31 77.9(3) . . ?
O18 V6 V11 108.8(3) . . ?
O35 V6 V11 41.5(2) . . ?
O6 V6 V11 41.9(2) . . ?
O34 V6 V11 123.6(2) . . ?
O31 V6 V11 125.3(2) . . ?
O7 V7 O32 109.5(4) . . ?
O7 V7 O10 108.2(4) . . ?
O32 V7 O10 142.2(4) . . ?
O7 V7 O16 107.0(4) . . ?
O32 V7 O16 79.3(3) . . ?
O10 V7 O16 91.2(3) . . ?
O7 V7 O5 106.8(4) . . ?
O32 V7 O5 88.1(3) . . ?
O10 V7 O5 79.7(3) . . ?
O16 V7 O5 146.2(3) . . ?
O7 V7 As4A 112.7(4) . . ?
O32 V7 As4A 45.5(3) . . ?
O10 V7 As4A 116.0(3) . . ?
O16 V7 As4A 119.5(3) . . ?
O5 V7 As4A 42.7(3) . . ?
O7 V7 V4 112.3(3) . . ?
O32 V7 V4 120.5(2) . . ?
O10 V7 V4 39.4(2) . . ?
O16 V7 V4 123.8(2) . . ?
O5 V7 V4 40.4(2) . . ?
As4A V7 V4 79.60(18) . . ?
O7 V7 V9 112.0(3) . . ?
O32 V7 V9 39.1(2) . . ?
O10 V7 V9 123.6(2) . . ?
O16 V7 V9 40.3(2) . . ?
O5 V7 V9 122.0(3) . . ?
As4A V7 V9 82.34(18) . . ?
V4 V7 V9 135.68(9) . . ?
O30 V8 O35 109.4(4) . . ?
O30 V8 O12 107.0(4) . . ?
O35 V8 O12 143.6(3) . . ?
O30 V8 O3 107.2(4) . . ?
O35 V8 O3 89.5(3) . . ?
O12 V8 O3 78.7(3) . . ?
O30 V8 O25 108.1(4) . . ?
O35 V8 O25 78.7(3) . . ?
O12 V8 O25 91.2(3) . . ?
O3 V8 O25 144.7(3) . . ?
O30 V8 V11 112.3(3) . . ?
O35 V8 V11 38.3(2) . . ?
O12 V8 V11 124.7(3) . . ?
O3 V8 V11 122.1(2) . . ?
O25 V8 V11 40.5(2) . . ?
O30 V8 V9 108.6(3) . . ?
O35 V8 V9 123.9(2) . . ?
O12 V8 V9 38.9(2) . . ?
O3 V8 V9 40.1(2) . . ?
O25 V8 V9 124.8(2) . . ?
V11 V8 V9 139.09(8) . . ?
O22 V9 O32 111.9(4) . . ?
O22 V9 O12 110.1(4) . . ?
O32 V9 O12 85.1(3) . . ?
O22 V9 O16 108.4(4) . . ?
O32 V9 O16 79.3(3) . . ?
O12 V9 O16 141.5(3) . . ?
O22 V9 O3 109.3(4) . . ?
O32 V9 O3 138.6(3) . . ?
O12 V9 O3 78.3(3) . . ?
O16 V9 O3 90.6(3) . . ?
O22 V9 V2 115.0(3) . . ?
O32 V9 V2 43.8(2) . . ?
O12 V9 V2 41.6(2) . . ?
O16 V9 V2 117.3(2) . . ?
O3 V9 V2 113.6(2) . . ?
O22 V9 V7 114.6(4) . . ?
O32 V9 V7 38.8(2) . . ?
O12 V9 V7 117.5(2) . . ?
O16 V9 V7 40.6(2) . . ?
O3 V9 V7 121.7(2) . . ?
V2 V9 V7 80.01(8) . . ?
O22 V9 V8 112.1(4) . . ?
O32 V9 V8 117.6(3) . . ?
O12 V9 V8 39.0(2) . . ?
O16 V9 V8 123.6(2) . . ?
O3 V9 V8 39.7(2) . . ?
V2 V9 V8 78.09(8) . . ?
V7 V9 V8 133.20(8) . . ?
O21 V10 O15 108.5(4) . . ?
O21 V10 O10 106.4(4) . . ?
O15 V10 O10 81.3(3) . . ?
O21 V10 O13 109.0(4) . . ?
O15 V10 O13 142.4(3) . . ?
O10 V10 O13 89.8(3) . . ?
O21 V10 O1 107.0(4) . . ?
O15 V10 O1 88.4(3) . . ?
O10 V10 O1 146.6(3) . . ?
O13 V10 O1 79.2(3) . . ?
O21 V10 V4 110.5(4) . . ?
O15 V10 V4 40.7(2) . . ?
O10 V10 V4 40.8(2) . . ?
O13 V10 V4 123.3(2) . . ?
O1 V10 V4 123.8(2) . . ?
O21 V10 Zn2 114.2(4) . . ?
O15 V10 Zn2 119.2(2) . . ?
O10 V10 Zn2 122.5(2) . . ?
O13 V10 Zn2 39.9(2) . . ?
O1 V10 Zn2 39.3(2) . . ?
V4 V10 Zn2 135.27(8) . . ?
O36 V11 O35 109.5(4) . . ?
O36 V11 O6 110.9(4) . . ?
O35 V11 O6 84.1(3) . . ?
O36 V11 O19 111.8(4) . . ?
O35 V11 O19 138.6(3) . . ?
O6 V11 O19 79.7(3) . . ?
O36 V11 O25 109.6(4) . . ?
O35 V11 O25 79.2(3) . . ?
O6 V11 O25 139.4(4) . . ?
O19 V11 O25 88.9(3) . . ?
O36 V11 V6 112.2(3) . . ?
O35 V11 V6 42.2(2) . . ?
O6 V11 V6 42.4(2) . . ?
O19 V11 V6 116.2(2) . . ?
O25 V11 V6 116.0(2) . . ?
O36 V11 V5 115.5(4) . . ?
O35 V11 V5 116.1(2) . . ?
O6 V11 V5 39.0(2) . . ?
O19 V11 V5 40.8(2) . . ?
O25 V11 V5 121.4(2) . . ?
V6 V11 V5 79.00(7) . . ?
O36 V11 V8 113.5(4) . . ?
O35 V11 V8 38.7(2) . . ?
O6 V11 V8 115.9(3) . . ?
O19 V11 V8 120.7(3) . . ?
O25 V11 V8 40.6(2) . . ?
V6 V11 V8 78.54(7) . . ?
V5 V11 V8 130.75(9) . . ?
O4 V12 O9 110.3(4) . . ?
O4 V12 O15 106.7(4) . . ?
O9 V12 O15 143.0(3) . . ?
O4 V12 O11 106.6(4) . . ?
O9 V12 O11 89.3(3) . . ?
O15 V12 O11 80.8(3) . . ?
O4 V12 O8 107.2(4) . . ?
O9 V12 O8 78.8(3) . . ?
O15 V12 O8 89.9(3) . . ?
O11 V12 O8 146.2(4) . . ?
O4 V12 V4 108.1(3) . . ?
O9 V12 V4 124.2(3) . . ?
O15 V12 V4 39.9(2) . . ?
O11 V12 V4 41.2(2) . . ?
O8 V12 V4 125.0(2) . . ?
O4 V12 V1 112.6(3) . . ?
O9 V12 V1 38.6(2) . . ?
O15 V12 V1 123.1(2) . . ?
O11 V12 V1 122.5(3) . . ?
O8 V12 V1 40.3(2) . . ?
V4 V12 V1 139.32(9) . . ?
As8 O1 V10 123.9(4) . . ?
As8 O1 Zn2 134.1(4) . . ?
V10 O1 Zn2 101.9(4) . . ?
As6 O2 As5 133.0(4) . . ?
As5 O3 V8 122.0(4) . . ?
As5 O3 V9 137.3(4) . . ?
V8 O3 V9 100.2(3) . . ?
As4 O5 As4A 37.9(3) . . ?
As4 O5 V4 135.2(4) . . ?
As4A O5 V4 147.7(6) . . ?
As4 O5 V7 125.1(4) . . ?
As4A O5 V7 92.4(4) . . ?
V4 O5 V7 98.7(3) . . ?
V5 O6 V11 101.9(3) . . ?
V5 O6 V6 149.0(5) . . ?
V11 O6 V6 95.6(3) . . ?
V7 O7 Zn3 151.6(5) . . ?
As8 O8 V1 137.6(4) . . ?
As8 O8 V12 123.2(4) . . ?
V1 O8 V12 99.1(3) . . ?
V3A O9 V3 31.8(2) . . ?
V3A O9 V1 121.5(5) . . ?
V3 O9 V1 95.3(4) . . ?
V3A O9 V12 135.7(5) . . ?
V3 O9 V12 150.9(5) . . ?
V1 O9 V12 102.6(3) . . ?
V4 O10 V7 101.1(3) . . ?
V4 O10 V10 98.0(4) . . ?
V7 O10 V10 144.6(4) . . ?
As3A O11 As3 21.6(3) . . ?
As3A O11 V12 142.6(6) . . ?
As3 O11 V12 121.2(4) . . ?
As3A O11 V4 119.7(5) . . ?
As3 O11 V4 140.9(4) . . ?
V12 O11 V4 97.7(3) . . ?
V2A O12 V2 37.7(2) . . ?
V2A O12 V9 124.9(5) . . ?
V2 O12 V9 96.0(4) . . ?
V2A O12 V8 133.0(5) . . ?
V2 O12 V8 148.4(5) . . ?
V9 O12 V8 102.1(3) . . ?
As6 O13 V10 124.6(4) . . ?
As6 O13 Zn2 133.1(4) . . ?
V10 O13 Zn2 102.2(4) . . ?
As3A O14 As4 124.9(8) . . ?
As3A O14 As3 10.8(5) . . ?
As4 O14 As3 133.1(5) . . ?
V4 O15 V10 98.7(3) . . ?
V4 O15 V12 100.1(3) . . ?
V10 O15 V12 148.4(4) . . ?
As6 O16 V9 137.0(4) . . ?
As6 O16 V7 123.7(4) . . ?
V9 O16 V7 99.1(3) . . ?
As1A O17 As1 37.1(5) . . ?
As1A O17 V3 89.1(7) . . ?
As1 O17 V3 122.7(5) . . ?
As1A O17 Zn1 156.5(9) . . ?
As1 O17 Zn1 131.4(6) . . ?
V3 O17 Zn1 105.9(5) . . ?
As1 O19 As1A 35.7(3) . . ?
As1 O19 V11 138.8(4) . . ?
As1A O19 V11 152.4(6) . . ?
As1 O19 V5 122.6(4) . . ?
As1A O19 V5 93.5(4) . . ?
V11 O19 V5 98.5(3) . . ?
V3A O20 As3 98.3(6) . . ?
V3A O20 As3A 117.3(6) . . ?
As3 O20 As3A 19.4(3) . . ?
V3A O20 V3 30.8(3) . . ?
As3 O20 V3 123.0(5) . . ?
As3A O20 V3 139.0(6) . . ?
V3A O20 Zn1 127.9(6) . . ?
As3 O20 Zn1 133.7(6) . . ?
As3A O20 Zn1 114.7(5) . . ?
V3 O20 Zn1 102.0(4) . . ?
As2 O23 V2A 93.2(5) . . ?
As2 O23 V2 124.7(5) . . ?
V2A O23 V2 36.9(3) . . ?
As2 O23 Zn1 133.1(6) . . ?
V2A O23 Zn1 132.4(6) . . ?
V2 O23 Zn1 101.8(5) . . ?
As2 O23 As2A 16.3(3) . . ?
V2A O23 As2A 109.5(6) . . ?
V2 O23 As2A 139.0(5) . . ?
Zn1 O23 As2A 117.4(6) . . ?
As2A O25 As2 20.9(3) . . ?
As2A O25 V11 119.9(5) . . ?
As2 O25 V11 140.7(5) . . ?
As2A O25 V8 141.2(6) . . ?
As2 O25 V8 120.3(4) . . ?
V11 O25 V8 98.9(3) . . ?
As7 O28 V5 123.1(4) . . ?
As7 O28 V1 138.0(4) . . ?
V5 O28 V1 98.9(3) . . ?
As8 O29 As7 132.7(4) . . ?
As5 O31 V6 123.7(4) . . ?
As5 O31 Zn2 133.0(5) . . ?
V6 O31 Zn2 102.6(4) . . ?
V7 O32 V9 102.1(3) . . ?
V7 O32 V2 149.5(4) . . ?
V9 O32 V2 93.7(4) . . ?
V7 O32 As4A 91.1(4) . . ?
V9 O32 As4A 152.5(6) . . ?
V2 O32 As4A 64.7(4) . . ?
V1 O33 V5 102.6(3) . . ?
V1 O33 V3 93.5(4) . . ?
V5 O33 V3 151.7(5) . . ?
V1 O33 As1A 155.3(6) . . ?
V5 O33 As1A 86.9(4) . . ?
V3 O33 As1A 69.7(4) . . ?
As7 O34 V6 123.5(5) . . ?
As7 O34 Zn2 133.1(4) . . ?
V6 O34 Zn2 103.4(4) . . ?
V11 O35 V8 103.0(3) . . ?
V11 O35 V6 96.3(3) . . ?
V8 O35 V6 148.2(5) . . ?
As2A O37 As2 11.8(6) . . ?
As2A O37 As1 131.2(8) . . ?
As2 O37 As1 134.1(6) . . ?
As4A O38 As4 43.1(5) . . ?
As4A O38 V2 82.3(7) . . ?
As4 O38 V2 122.4(6) . . ?
As4A O38 Zn1 171.0(9) . . ?
As4 O38 Zn1 132.7(5) . . ?
V2 O38 Zn1 104.0(5) . . ?
V2A O39 V2 47.1(4) . . ?
V3A O40 V3 39.4(4) . . ?
C1 N1 C5 115.3(10) . . ?
C1 N1 Zn2 124.0(8) . . ?
C5 N1 Zn2 120.6(7) . . ?
C6 N2 C10 117.7(9) . . ?
C6 N2 Zn1 120.7(7) . . ?
C10 N2 Zn1 121.6(7) . . ?
N1 C1 C2 123.8(11) . . ?
N1 C1 H1 118.1 . . ?
C2 C1 H1 118.1 . . ?
C3 C2 C1 120.6(10) . . ?
C3 C2 H2 119.7 . . ?
C1 C2 H2 119.7 . . ?
C2 C3 C4 116.6(10) . . ?
C2 C3 C8 122.7(10) . 4_566 ?
C4 C3 C8 120.6(10) . 4_566 ?
C3 C4 C5 119.1(11) . . ?
C3 C4 H4 120.5 . . ?
C5 C4 H4 120.5 . . ?
N1 C5 C4 124.1(11) . . ?
N1 C5 H5 118.0 . . ?
C4 C5 H5 118.0 . . ?
N2 C6 C7 122.0(10) . . ?
N2 C6 H6 119.0 . . ?
C7 C6 H6 119.0 . . ?
C6 C7 C8 121.0(10) . . ?
C6 C7 H7 119.5 . . ?
C8 C7 H7 119.5 . . ?
C9 C8 C7 116.4(9) . . ?
C9 C8 C3 121.7(9) . 4_665 ?
C7 C8 C3 121.3(9) . 4_665 ?
C10 C9 C8 119.7(10) . . ?
C10 C9 H9 120.2 . . ?
C8 C9 H9 120.2 . . ?
N2 C10 C9 123.1(11) . . ?
N2 C10 H10 118.5 . . ?
C9 C10 H10 118.5 . . ?
C11 N3 Zn4 110.6(13) . . ?
C11 N3 H3A 109.5 . . ?
Zn4 N3 H3A 109.5 . . ?
C11 N3 H3B 109.5 . . ?
Zn4 N3 H3B 109.5 . . ?
H3A N3 H3B 108.1 . . ?
C12 N4 Zn4 109.9(12) . . ?
C12 N4 H4A 109.7 . . ?
Zn4 N4 H4A 109.7 . . ?
C12 N4 H4B 109.7 . . ?
Zn4 N4 H4B 109.7 . . ?
H4A N4 H4B 108.2 . . ?
N3 C11 C12 109.4(17) . . ?
N3 C11 H11A 109.8 . . ?
C12 C11 H11A 109.8 . . ?
N3 C11 H11B 109.8 . . ?
C12 C11 H11B 109.8 . . ?
H11A C11 H11B 108.2 . . ?
N4 C12 C11 108.0(16) . . ?
N4 C12 H12A 110.1 . . ?
C11 C12 H12A 110.1 . . ?
N4 C12 H12B 110.1 . . ?
C11 C12 H12B 110.1 . . ?
H12A C12 H12B 108.4 . . ?
C13 N5 Zn4 111.9(16) . . ?
C13 N5 H5A 109.2 . . ?
Zn4 N5 H5A 109.2 . . ?
C13 N5 H5B 109.2 . . ?
Zn4 N5 H5B 109.2 . . ?
H5A N5 H5B 107.9 . . ?
C14 N6 Zn4 110.0(16) . . ?
C14 N6 H6A 109.7 . . ?
Zn4 N6 H6A 109.7 . . ?
C14 N6 H6B 109.7 . . ?
Zn4 N6 H6B 109.7 . . ?
H6A N6 H6B 108.2 . . ?
N5 C13 C14 109(2) . . ?
N5 C13 H13A 109.9 . . ?
C14 C13 H13A 109.9 . . ?
N5 C13 H13B 109.9 . . ?
C14 C13 H13B 109.9 . . ?
H13A C13 H13B 108.3 . . ?
N6 C14 C13 113(2) . . ?
N6 C14 H14A 108.9 . . ?
C13 C14 H14A 108.9 . . ?
N6 C14 H14B 108.9 . . ?
C13 C14 H14B 108.9 . . ?
H14A C14 H14B 107.7 . . ?
C15 N7 Zn3 106.6(11) . . ?
C15 N7 H7A 110.4 . . ?
Zn3 N7 H7A 110.4 . . ?
C15 N7 H7B 110.4 . . ?
Zn3 N7 H7B 110.4 . . ?
H7A N7 H7B 108.6 . . ?
C16 N8 Zn3 107.2(12) . . ?
C16 N8 H8A 110.3 . . ?
Zn3 N8 H8A 110.3 . . ?
C16 N8 H8B 110.3 . . ?
Zn3 N8 H8B 110.3 . . ?
H8A N8 H8B 108.5 . . ?
C16 C15 N7 119(2) . . ?
C16 C15 H15A 107.6 . . ?
N7 C15 H15A 107.6 . . ?
C16 C15 H15B 107.6 . . ?
N7 C15 H15B 107.6 . . ?
H15A C15 H15B 107.0 . . ?
C15 C16 N8 121(2) . . ?
C15 C16 H16A 107.2 . . ?
N8 C16 H16A 107.2 . . ?
C15 C16 H16B 107.2 . . ?
N8 C16 H16B 107.2 . . ?
H16A C16 H16B 106.8 . . ?
C18 N9 C18A 61(2) . . ?
C18 N9 Zn3 110.9(14) . . ?
C18A N9 Zn3 106.1(14) . . ?
C18 N9 H9A 109.5 . . ?
C18A N9 H9A 53.4 . . ?
Zn3 N9 H9A 109.5 . . ?
C18 N9 H9B 109.5 . . ?
C18A N9 H9B 144.0 . . ?
Zn3 N9 H9B 109.5 . . ?
H9A N9 H9B 108.1 . . ?
C18 N9 H9C 138.4 . . ?
C18A N9 H9C 110.5 . . ?
Zn3 N9 H9C 110.5 . . ?
H9A N9 H9C 59.4 . . ?
H9B N9 H9C 51.1 . . ?
C18 N9 H9D 51.3 . . ?
C18A N9 H9D 110.5 . . ?
Zn3 N9 H9D 110.5 . . ?
H9A N9 H9D 139.8 . . ?
H9B N9 H9D 61.3 . . ?
H9C N9 H9D 108.7 . . ?
C17 N10 Zn3 102.9(13) . . ?
C17 N10 H10A 111.2 . . ?
Zn3 N10 H10A 111.2 . . ?
C17 N10 H10B 111.2 . . ?
Zn3 N10 H10B 111.2 . . ?
H10A N10 H10B 109.1 . . ?
N10 C17 C18 121(2) . . ?
N10 C17 H17A 107.1 . . ?
C18 C17 H17A 107.1 . . ?
N10 C17 H17B 107.1 . . ?
C18 C17 H17B 107.1 . . ?
H17A C17 H17B 106.8 . . ?
N9 C18 C17 115(2) . . ?
N9 C18 H18A 108.4 . . ?
C17 C18 H18A 108.4 . . ?
N9 C18 H18B 108.4 . . ?
C17 C18 H18B 108.4 . . ?
H18A C18 H18B 107.5 . . ?
C17A N10A Zn3 101.2(13) . . ?
C17A N10A H10C 111.5 . . ?
Zn3 N10A H10C 111.5 . . ?
C17A N10A H10D 111.5 . . ?
Zn3 N10A H10D 111.5 . . ?
H10C N10A H10D 109.4 . . ?
N10A C17A C18A 119(2) . . ?
N10A C17A H17C 107.6 . . ?
C18A C17A H17C 107.6 . . ?
N10A C17A H17D 107.6 . . ?
C18A C17A H17D 107.6 . . ?
H17C C17A H17D 107.1 . . ?
N9 C18A C17A 121(2) . . ?
N9 C18A H18C 107.1 . . ?
C17A C18A H18C 107.1 . . ?
N9 C18A H18D 107.1 . . ?
C17A C18A H18D 107.1 . . ?
H18C C18A H18D 106.8 . . ?

loop_
_geom_bond_atom_site_label_1
_geom_bond_atom_site_label_2
_geom_bond_distance
_geom_bond_site_symmetry_2
_geom_bond_publ_flag
As1 O19 1.802(7) . ?
As1 O17 1.792(11) . ?
As1 O37 1.806(13) . ?
As1A O17 1.206(13) . ?
As1A O19 1.802(11) . ?
As1A O33 2.071(11) . ?
As1A V5 2.759(9) . ?
As2 O37 1.765(14) . ?
As2 O23 1.733(11) . ?
As2 O25 1.784(7) . ?
As2A O37 1.193(15) . ?
As2A O25 1.764(11) . ?
As2A O23 2.085(15) . ?
As3 O20 1.740(10) . ?
As3 O14 1.799(11) . ?
As3 O11 1.805(7) . ?
As3A O14 1.186(13) . ?
As3A O11 1.772(10) . ?
As3A O20 1.982(14) . ?
As4 O38 1.758(10) . ?
As4 O14 1.786(10) . ?
As4 O5 1.811(7) . ?
As4A O38 1.144(13) . ?
As4A O5 1.902(12) . ?
As4A O32 1.999(11) . ?
As4A V7 2.800(9) . ?
As5 O31 1.735(8) . ?
As5 O3 1.788(7) . ?
As5 O2 1.804(9) . ?
As6 O13 1.743(8) . ?
As6 O2 1.767(9) . ?
As6 O16 1.780(7) . ?
As7 O34 1.744(9) . ?
As7 O28 1.772(7) . ?
As7 O29 1.790(8) . ?
As8 O1 1.733(8) . ?
As8 O29 1.774(8) . ?
As8 O8 1.778(7) . ?
Zn1 O38 2.008(10) . ?
Zn1 O17 2.003(10) . ?
Zn1 N2 2.045(8) . ?
Zn1 O23 2.039(10) . ?
Zn1 O20 2.064(10) . ?
Zn1 V2 3.124(3) . ?
Zn2 O1 2.024(8) . ?
Zn2 N1 2.042(9) . ?
Zn2 O34 2.033(9) . ?
Zn2 O31 2.050(8) . ?
Zn2 O13 2.050(8) . ?
Zn2 V10 3.126(2) . ?
Zn3 N7 2.099(11) . ?
Zn3 N9 2.123(13) . ?
Zn3 N8 2.117(11) . ?
Zn3 N10A 2.164(15) . ?
Zn3 O7 2.177(8) . ?
Zn3 N10 2.199(12) . ?
Zn4 O2W 2.02(2) . ?
Zn4 N4 2.101(14) . ?
Zn4 N6 2.133(17) . ?
Zn4 N3 2.138(16) . ?
Zn4 N5 2.153(18) . ?
V1 O26 1.614(9) . ?
V1 O33 1.923(8) . ?
V1 O9 1.930(8) . ?
V1 O8 1.979(8) . ?
V1 O28 1.989(7) . ?
V1 V3 2.825(3) . ?
V1 V5 3.013(3) . ?
V1 V12 3.020(3) . ?
V2 O39 1.588(10) . ?
V2 O12 1.909(7) . ?
V2 O38 1.957(10) . ?
V2 O23 1.986(11) . ?
V2 O32 1.983(8) . ?
V2 V9 2.859(3) . ?
V2A O39 1.433(13) . ?
V2A O23 1.821(12) . ?
V2A O12 1.853(8) . ?
V3 O40 1.602(11) . ?
V3 O9 1.894(8) . ?
V3 O33 1.956(8) . ?
V3 O17 1.980(11) . ?
V3 O20 2.028(10) . ?
V3A O40 1.446(13) . ?
V3A O20 1.721(12) . ?
V3A O9 1.892(9) . ?
V4 O27 1.621(8) . ?
V4 O15 1.928(7) . ?
V4 O10 1.931(8) . ?
V4 O5 1.957(8) . ?
V4 O11 1.966(8) . ?
V4 V10 2.925(3) . ?
V4 V12 2.959(3) . ?
V4 V7 2.987(3) . ?
V5 O24 1.585(9) . ?
V5 O6 1.929(8) . ?
V5 O33 1.937(8) . ?
V5 O28 1.976(7) . ?
V5 O19 1.982(8) . ?
V5 V11 2.998(3) . ?
V6 O18 1.599(8) . ?
V6 O35 1.943(7) . ?
V6 O6 1.949(8) . ?
V6 O34 1.994(8) . ?
V6 O31 1.999(8) . ?
V6 V11 2.874(3) . ?
V7 O7 1.620(9) . ?
V7 O32 1.922(8) . ?
V7 O10 1.937(8) . ?
V7 O16 1.976(7) . ?
V7 O5 1.979(8) . ?
V7 V9 2.999(3) . ?
V8 O30 1.619(8) . ?
V8 O35 1.930(7) . ?
V8 O12 1.939(8) . ?
V8 O3 1.956(8) . ?
V8 O25 1.983(8) . ?
V8 V11 3.009(3) . ?
V8 V9 3.016(3) . ?
V9 O22 1.608(8) . ?
V9 O32 1.934(7) . ?
V9 O12 1.939(8) . ?
V9 O16 1.964(8) . ?
V9 O3 1.974(8) . ?
V10 O21 1.592(8) . ?
V10 O15 1.928(7) . ?
V10 O10 1.945(7) . ?
V10 O13 1.965(8) . ?
V10 O1 2.000(8) . ?
V11 O36 1.621(8) . ?
V11 O35 1.915(8) . ?
V11 O6 1.930(8) . ?
V11 O19 1.975(8) . ?
V11 O25 1.978(8) . ?
V12 O4 1.604(8) . ?
V12 O9 1.939(8) . ?
V12 O15 1.931(8) . ?
V12 O11 1.965(7) . ?
V12 O8 1.989(7) . ?
N1 C1 1.332(14) . ?
N1 C5 1.333(16) . ?
N2 C6 1.337(14) . ?
N2 C10 1.322(15) . ?
C1 C2 1.359(15) . ?
C1 H1 0.9300 . ?
C2 C3 1.363(15) . ?
C2 H2 0.9300 . ?
C3 C4 1.375(15) . ?
C3 C8 1.503(13) 4_566 ?
C4 C5 1.378(16) . ?
C4 H4 0.9300 . ?
C5 H5 0.9300 . ?
C6 C7 1.366(15) . ?
C6 H6 0.9300 . ?
C7 C8 1.388(15) . ?
C7 H7 0.9300 . ?
C8 C9 1.374(15) . ?
C8 C3 1.503(13) 4_665 ?
C9 C10 1.386(15) . ?
C9 H9 0.9300 . ?
C10 H10 0.9300 . ?
N3 C11 1.44(2) . ?
N3 H3A 0.9000 . ?
N3 H3B 0.9000 . ?
N4 C12 1.50(2) . ?
N4 H4A 0.9000 . ?
N4 H4B 0.9000 . ?
C11 C12 1.59(3) . ?
C11 H11A 0.9700 . ?
C11 H11B 0.9700 . ?
C12 H12A 0.9700 . ?
C12 H12B 0.9700 . ?
N5 C13 1.41(3) . ?
N5 H5A 0.9000 . ?
N5 H5B 0.9000 . ?
N6 C14 1.45(3) . ?
N6 H6A 0.9000 . ?
N6 H6B 0.9000 . ?
C13 C14 1.57(4) . ?
C13 H13A 0.9700 . ?
C13 H13B 0.9700 . ?
C14 H14A 0.9700 . ?
C14 H14B 0.9700 . ?
N7 C15 1.47(2) . ?
N7 H7A 0.9000 . ?
N7 H7B 0.9000 . ?
N8 C16 1.43(2) . ?
N8 H8A 0.9000 . ?
N8 H8B 0.9000 . ?
C15 C16 1.28(3) . ?
C15 H15A 0.9700 . ?
C15 H15B 0.9700 . ?
C16 H16A 0.9700 . ?
C16 H16B 0.9700 . ?
N9 C18 1.42(3) . ?
N9 C18A 1.43(3) . ?
N9 H9A 0.9000 . ?
N9 H9B 0.9000 . ?
N9 H9C 0.9000 . ?
N9 H9D 0.9000 . ?
N10 C17 1.55(3) . ?
N10 H10A 0.9000 . ?
N10 H10B 0.9000 . ?
C17 C18 1.47(4) . ?
C17 H17A 0.9700 . ?
C17 H17B 0.9700 . ?
C18 H18A 0.9700 . ?
C18 H18B 0.9700 . ?
N10A C17A 1.54(3) . ?
N10A H10C 0.9000 . ?
N10A H10D 0.9000 . ?
C17A C18A 1.47(4) . ?
C17A H17C 0.9700 . ?
C17A H17D 0.9700 . ?
C18A H18C 0.9700 . ?
C18A H18D 0.9700 . ?
